data_1519286
loop_
_publ_author_name
'Gelbrich, Thomas'
'Shepherd, Emma'
'Hursthouse, Michael B.'
'Kilburn, Jeremy D.'

_publ_section_title
;
 N,N,N-Trimethylmethanaminium 2-(acetylamino)propanoate
;
_journal_name_full 'Crystal Structure Report Archive'
_journal_page_first 405
_journal_year 2000
_chemical_absolute_configuration unk
_chemical_formula_moiety 'C5 H8 N O3, C4 H12 N'
_chemical_formula_sum 'C9 H20 N2 O3'
_chemical_formula_weight 204.27
_space_group_IT_number 18
_symmetry_cell_setting orthorhombic
_symmetry_space_group_name_Hall 'P 2 2ab'
_symmetry_space_group_name_H-M 'P 21 21 2'
_atom_sites_solution_hydrogens geom
_atom_sites_solution_primary direct
_atom_sites_solution_secondary difmap
_cell_angle_alpha 90.00
_cell_angle_beta 90.00
_cell_angle_gamma 90.00
_cell_formula_units_Z 4
_cell_length_a 18.5858(10)
_cell_length_b 7.6490(3)
_cell_length_c 8.0285(4)
_cell_measurement_reflns_used 9155
_cell_measurement_temperature 150(2)
_cell_measurement_theta_max 27.48
_cell_measurement_theta_min 2.91
_cell_volume 1141.35(9)
_computing_structure_refinement 'SHELXL-97 (Sheldrick, 1997)'
_diffrn_ambient_temperature 150(2)
_diffrn_measured_fraction_theta_full 0.992
_diffrn_measured_fraction_theta_max 0.991
_diffrn_radiation_monochromator graphite
_diffrn_radiation_source 'fine-focus sealed tube'
_diffrn_radiation_type MoK\a
_diffrn_radiation_wavelength 0.71073
_diffrn_reflns_av_R_equivalents 0.0490
_diffrn_reflns_av_sigmaI/netI 0.0411
_diffrn_reflns_limit_h_max 22
_diffrn_reflns_limit_h_min -20
_diffrn_reflns_limit_k_max 9
_diffrn_reflns_limit_k_min -9
_diffrn_reflns_limit_l_max 9
_diffrn_reflns_limit_l_min -9
_diffrn_reflns_number 6869
_diffrn_reflns_theta_full 25.00
_diffrn_reflns_theta_max 25.21
_diffrn_reflns_theta_min 3.35
_exptl_absorpt_coefficient_mu 0.089
_exptl_absorpt_correction_T_max 0.9937
_exptl_absorpt_correction_T_min 0.9890
_exptl_absorpt_correction_type multi-scan
_exptl_absorpt_process_details 'SADABS V2.10 (Sheldrick, 2003)'
_exptl_crystal_colour colourless
_exptl_crystal_density_diffrn 1.189
_exptl_crystal_density_method 'not measured'
_exptl_crystal_description plate
_exptl_crystal_F_000 448
_exptl_crystal_size_max 0.10
_exptl_crystal_size_mid 0.10
_exptl_crystal_size_min 0.03
_refine_diff_density_max 0.156
_refine_diff_density_min -0.162
_refine_diff_density_rms 0.038
_refine_ls_extinction_coef 0.018(5)
_refine_ls_extinction_expression Fc^*^=kFc[1+0.001xFc^2^\l^3^/sin(2\q)]^-1/4^
_refine_ls_extinction_method SHELXL
_refine_ls_goodness_of_fit_ref 1.052
_refine_ls_hydrogen_treatment mixed
_refine_ls_matrix_type full
_refine_ls_number_parameters 138
_refine_ls_number_reflns 1217
_refine_ls_number_restraints 1
_refine_ls_restrained_S_all 1.052
_refine_ls_R_factor_all 0.0520
_refine_ls_R_factor_gt 0.0385
_refine_ls_shift/su_max 0.000
_refine_ls_shift/su_mean 0.000
_refine_ls_structure_factor_coef Fsqd
_refine_ls_weighting_details 'calc w=1/[\s^2^(Fo^2^)+(0.0607P)^2^+0.0000P] where P=(Fo^2^+2Fc^2^)/3'
_refine_ls_weighting_scheme calc
_refine_ls_wR_factor_gt 0.0920
_refine_ls_wR_factor_ref 0.0970
_reflns_number_gt 982
_reflns_number_total 1217
_reflns_threshold_expression >2sigma(I)
_cod_data_source_file eCrystal-405.cif
_cod_data_source_block s92
_cod_depositor_comments
;
Citation :
Gelbrich, Thomas and Shepherd, Emma and Hursthouse, Michael B. and 
Kilburn, Jeremy D. (2000) 
University of Southampton, Crystal Structure Report Archive. 
(doi:10.5258/ecrystals/405)

More at:
http://ecrystals.chem.soton.ac.uk/405/
;
_cod_original_sg_symbol_H-M P21212
_cod_database_code 1519286

loop_
_symmetry_equiv_pos_as_xyz
'x, y, z'
'-x, -y, z'
'-x+1/2, y+1/2, -z'
'x+1/2, -y+1/2, -z'

loop_
_atom_site_label
_atom_site_type_symbol
_atom_site_fract_x
_atom_site_fract_y
_atom_site_fract_z
_atom_site_U_iso_or_equiv
_atom_site_adp_type
_atom_site_occupancy
_atom_site_symmetry_multiplicity
_atom_site_calc_flag
_atom_site_refinement_flags
_atom_site_disorder_assembly
_atom_site_disorder_group
N1 N 0.00239(11) 0.2313(2) 0.3682(2) 0.0284(5) Uani 1 1 d D . .
H1N H -0.0309(11) 0.159(3) 0.338(3) 0.038(7) Uiso 1 1 d D . .
O1 O 0.06853(9) 0.3448(2) 0.5765(2) 0.0447(5) Uani 1 1 d . . .
O2 O 0.11761(9) 0.0091(2) 0.3047(2) 0.0393(5) Uani 1 1 d . . .
O3 O 0.18023(8) 0.2304(2) 0.1965(2) 0.0395(5) Uani 1 1 d . . .
C1 C -0.04561(14) 0.2187(4) 0.6464(3) 0.0443(7) Uani 1 1 d . . .
H1A H -0.0249 0.1653 0.7464 0.066 Uiso 1 1 calc R . .
H1B H -0.0778 0.1350 0.5918 0.066 Uiso 1 1 calc R . .
H1C H -0.0728 0.3234 0.6777 0.066 Uiso 1 1 calc R . .
C2 C 0.01373(13) 0.2687(3) 0.5285(3) 0.0326(6) Uani 1 1 d . . .
C3 C 0.05579(12) 0.2763(3) 0.2445(3) 0.0287(6) Uani 1 1 d . . .
H3 H 0.0706 0.4004 0.2639 0.034 Uiso 1 1 calc R . .
C4 C 0.02256(13) 0.2648(3) 0.0699(3) 0.0360(6) Uani 1 1 d . . .
H4A H 0.0089 0.1435 0.0466 0.054 Uiso 1 1 calc R . .
H4B H 0.0578 0.3040 -0.0129 0.054 Uiso 1 1 calc R . .
H4C H -0.0202 0.3394 0.0645 0.054 Uiso 1 1 calc R . .
C5 C 0.12390(12) 0.1622(3) 0.2510(3) 0.0287(6) Uani 1 1 d . . .
N2 N 0.25161(10) 0.6858(2) 0.2399(2) 0.0308(5) Uani 1 1 d . . .
C6 C 0.22205(17) 0.6725(4) 0.4115(3) 0.0499(8) Uani 1 1 d . . .
H6A H 0.1972 0.5603 0.4245 0.075 Uiso 1 1 calc R . .
H6B H 0.1880 0.7683 0.4307 0.075 Uiso 1 1 calc R . .
H6C H 0.2614 0.6800 0.4923 0.075 Uiso 1 1 calc R . .
C7 C 0.30575(15) 0.5460(3) 0.2117(4) 0.0450(7) Uani 1 1 d . . .
H7A H 0.3455 0.5598 0.2910 0.068 Uiso 1 1 calc R . .
H7B H 0.3243 0.5544 0.0978 0.068 Uiso 1 1 calc R . .
H7C H 0.2832 0.4314 0.2279 0.068 Uiso 1 1 calc R . .
C8 C 0.19195(13) 0.6692(3) 0.1176(3) 0.0359(6) Uani 1 1 d . . .
H8A H 0.1688 0.5550 0.1306 0.054 Uiso 1 1 calc R . .
H8B H 0.2112 0.6798 0.0044 0.054 Uiso 1 1 calc R . .
H8C H 0.1566 0.7620 0.1371 0.054 Uiso 1 1 calc R . .
C9 C 0.28665(14) 0.8598(3) 0.2156(4) 0.0383(6) Uani 1 1 d . . .
H9A H 0.2512 0.9527 0.2339 0.058 Uiso 1 1 calc R . .
H9B H 0.3054 0.8679 0.1018 0.058 Uiso 1 1 calc R . .
H9C H 0.3263 0.8728 0.2951 0.058 Uiso 1 1 calc R . .

loop_
_atom_site_aniso_label
_atom_site_aniso_U_11
_atom_site_aniso_U_22
_atom_site_aniso_U_33
_atom_site_aniso_U_23
_atom_site_aniso_U_13
_atom_site_aniso_U_12
N1 0.0236(10) 0.0292(11) 0.0325(11) -0.0014(9) -0.0003(9) -0.0031(9)
O1 0.0348(10) 0.0530(11) 0.0462(11) -0.0047(9) -0.0108(9) -0.0080(9)
O2 0.0314(9) 0.0286(9) 0.0579(12) 0.0068(8) 0.0051(9) 0.0016(7)
O3 0.0268(9) 0.0378(10) 0.0541(12) 0.0081(8) 0.0091(9) -0.0004(8)
C1 0.0453(16) 0.0524(16) 0.0351(15) 0.0020(13) 0.0025(13) -0.0022(13)
C2 0.0303(14) 0.0301(13) 0.0375(15) -0.0005(11) -0.0031(12) 0.0009(11)
C3 0.0264(12) 0.0251(11) 0.0348(13) 0.0022(10) 0.0022(11) -0.0006(10)
C4 0.0368(14) 0.0355(14) 0.0356(13) 0.0053(12) 0.0012(12) 0.0039(11)
C5 0.0277(13) 0.0268(12) 0.0316(13) -0.0007(10) 0.0020(11) 0.0002(10)
N2 0.0284(10) 0.0276(11) 0.0364(12) 0.0016(9) -0.0008(10) 0.0029(8)
C6 0.0630(19) 0.0528(18) 0.0340(15) 0.0044(14) 0.0009(15) 0.0102(15)
C7 0.0374(15) 0.0301(14) 0.068(2) 0.0014(12) -0.0035(15) 0.0091(12)
C8 0.0342(13) 0.0356(13) 0.0379(15) -0.0005(11) -0.0036(12) -0.0010(12)
C9 0.0306(13) 0.0314(13) 0.0531(18) -0.0026(12) -0.0050(13) 0.0004(11)

loop_
_atom_type_symbol
_atom_type_description
_atom_type_scat_dispersion_real
_atom_type_scat_dispersion_imag
_atom_type_scat_source
C C 0.0033 0.0000 'International Tables Vol C Tables 4.2.6.8 and 6.1.1.4'
H H 0.0000 0.0000 'International Tables Vol C Tables 4.2.6.8 and 6.1.1.4'
N N 0.0061 0.0000 'International Tables Vol C Tables 4.2.6.8 and 6.1.1.4'
O O 0.0106 0.0000 'International Tables Vol C Tables 4.2.6.8 and 6.1.1.4'

loop_
_geom_angle_atom_site_label_1
_geom_angle_atom_site_label_2
_geom_angle_atom_site_label_3
_geom_angle
_geom_angle_site_symmetry_1
_geom_angle_site_symmetry_3
C2 N1 C3 120.2(2) . .
C2 N1 H1N 121.1(18) . .
C3 N1 H1N 117.0(18) . .
C2 C1 H1A 109.5 . .
C2 C1 H1B 109.5 . .
H1A C1 H1B 109.5 . .
C2 C1 H1C 109.5 . .
H1A C1 H1C 109.5 . .
H1B C1 H1C 109.5 . .
O1 C2 N1 122.1(2) . .
O1 C2 C1 121.9(2) . .
N1 C2 C1 115.9(2) . .
N1 C3 C4 109.74(18) . .
N1 C3 C5 113.97(18) . .
C4 C3 C5 109.2(2) . .
N1 C3 H3 107.9 . .
C4 C3 H3 107.9 . .
C5 C3 H3 107.9 . .
C3 C4 H4A 109.5 . .
C3 C4 H4B 109.5 . .
H4A C4 H4B 109.5 . .
C3 C4 H4C 109.5 . .
H4A C4 H4C 109.5 . .
H4B C4 H4C 109.5 . .
O3 C5 O2 126.1(2) . .
O3 C5 C3 116.16(18) . .
O2 C5 C3 117.7(2) . .
C7 N2 C6 110.0(2) . .
C7 N2 C8 110.08(19) . .
C6 N2 C8 109.31(19) . .
C7 N2 C9 109.02(17) . .
C6 N2 C9 110.1(2) . .
C8 N2 C9 108.34(18) . .
N2 C6 H6A 109.5 . .
N2 C6 H6B 109.5 . .
H6A C6 H6B 109.5 . .
N2 C6 H6C 109.5 . .
H6A C6 H6C 109.5 . .
H6B C6 H6C 109.5 . .
N2 C7 H7A 109.5 . .
N2 C7 H7B 109.5 . .
H7A C7 H7B 109.5 . .
N2 C7 H7C 109.5 . .
H7A C7 H7C 109.5 . .
H7B C7 H7C 109.5 . .
N2 C8 H8A 109.5 . .
N2 C8 H8B 109.5 . .
H8A C8 H8B 109.5 . .
N2 C8 H8C 109.5 . .
H8A C8 H8C 109.5 . .
H8B C8 H8C 109.5 . .
N2 C9 H9A 109.5 . .
N2 C9 H9B 109.5 . .
H9A C9 H9B 109.5 . .
N2 C9 H9C 109.5 . .
H9A C9 H9C 109.5 . .
H9B C9 H9C 109.5 . .

loop_
_geom_bond_atom_site_label_1
_geom_bond_atom_site_label_2
_geom_bond_distance
_geom_bond_site_symmetry_2
N1 C2 1.335(3) .
N1 C3 1.446(3) .
N1 H1N 0.864(17) .
O1 C2 1.235(3) .
O2 C5 1.254(3) .
O3 C5 1.249(3) .
C1 C2 1.502(3) .
C1 H1A 0.9800 .
C1 H1B 0.9800 .
C1 H1C 0.9800 .
C3 C4 1.534(3) .
C3 C5 1.538(3) .
C3 H3 1.0000 .
C4 H4A 0.9800 .
C4 H4B 0.9800 .
C4 H4C 0.9800 .
N2 C7 1.486(3) .
N2 C6 1.486(3) .
N2 C8 1.487(3) .
N2 C9 1.495(3) .
C6 H6A 0.9800 .
C6 H6B 0.9800 .
C6 H6C 0.9800 .
C7 H7A 0.9800 .
C7 H7B 0.9800 .
C7 H7C 0.9800 .
C8 H8A 0.9800 .
C8 H8B 0.9800 .
C8 H8C 0.9800 .
C9 H9A 0.9800 .
C9 H9B 0.9800 .
C9 H9C 0.9800 .

loop_
_geom_hbond_atom_site_label_D
_geom_hbond_atom_site_label_H
_geom_hbond_atom_site_label_A
_geom_hbond_distance_DH
_geom_hbond_distance_HA
_geom_hbond_distance_DA
_geom_hbond_angle_DHA
_geom_hbond_site_symmetry_A
N1 H1N O2 0.864(17) 2.078(18) 2.935(3) 171(3) 2
